data_2019349
loop_
_publ_author_name
'Ziemer, Burkhard'
'Steinberger, Hans-Uwe'

_publ_section_title
;
 A monoclinic polymorph of bis(tert-butylperthiophosphonic) dianhydride
;
_journal_issue 3
_journal_name_full 'Acta Crystallographica Section C Crystal Structure Communications'
_journal_page_first e95
_journal_paper_doi 10.1107/S0108270100002390
_journal_volume 56
_journal_year 2000
_chemical_formula_moiety 'C8 H18 P2 S4'
_chemical_formula_sum 'C8 H18 P2 S4'
_chemical_formula_weight 304.40
_chemical_name_systematic
;
t-butylperthiophosphonic anhydride
;
_space_group_IT_number 12
_symmetry_cell_setting monoclinic
_symmetry_space_group_name_Hall '-C 2y'
_symmetry_space_group_name_H-M 'C 1 2/m 1'
_audit_creation_method SHELXL-97
_cell_angle_alpha 90.00
_cell_angle_beta 104.252(8)
_cell_angle_gamma 90.00
_cell_formula_units_Z 2
_cell_length_a 9.7313(8)
_cell_length_b 9.2898(11)
_cell_length_c 8.1150(10)
_cell_measurement_reflns_used 62
_cell_measurement_temperature 180(2)
_cell_measurement_theta_max 17.1
_cell_measurement_theta_min 13.0
_cell_volume 711.03(14)
_computing_cell_refinement STADI4-1.06
_computing_data_collection 'STADI4-1.06 (Stoe & Cie, 1997)'
_computing_data_reduction 'XRED-1.07 (Stoe & Cie, 1997)'
_computing_publication_material SHELXL97
_computing_structure_refinement 'SHELXL97 (Sheldrick, 1997)'
_computing_structure_solution 'SHELXS97 (Sheldrick, 1990)'
_diffrn_ambient_temperature 180(2)
_diffrn_measured_fraction_theta_full .999
_diffrn_measured_fraction_theta_max .999
_diffrn_measurement_device 'Stoe Stadi-4'
_diffrn_measurement_method '2\q/\w scan, ratio = 1.0, width(\w) = 1.55-1.7\%'
_diffrn_radiation_monochromator 'planar graphite'
_diffrn_radiation_source 'fine-focus sealed X-ray tube'
_diffrn_radiation_type MoK\a
_diffrn_radiation_wavelength .71073
_diffrn_reflns_av_R_equivalents .038
_diffrn_reflns_av_sigmaI/netI .0220
_diffrn_reflns_limit_h_max 12
_diffrn_reflns_limit_h_min -12
_diffrn_reflns_limit_k_max 12
_diffrn_reflns_limit_k_min -12
_diffrn_reflns_limit_l_max 10
_diffrn_reflns_limit_l_min -10
_diffrn_reflns_number 3495
_diffrn_reflns_theta_full 27.56
_diffrn_reflns_theta_max 27.56
_diffrn_reflns_theta_min 2.59
_diffrn_standards_decay_% 4.5
_diffrn_standards_interval_time 120
_diffrn_standards_number 3
_exptl_absorpt_coefficient_mu .858
_exptl_absorpt_correction_T_max .808
_exptl_absorpt_correction_T_min .640
_exptl_absorpt_correction_type '\y scan'
_exptl_absorpt_process_details '(North et al., 1968)'
_exptl_crystal_colour colorless
_exptl_crystal_density_diffrn 1.422
_exptl_crystal_density_method 'not measured'
_exptl_crystal_description 'square plate'
_exptl_crystal_F_000 320
_exptl_crystal_size_max .57
_exptl_crystal_size_mid .57
_exptl_crystal_size_min .26
_refine_diff_density_max .561
_refine_diff_density_min -.416
_refine_ls_extinction_coef .038(3)
_refine_ls_extinction_method SHELXL97
_refine_ls_goodness_of_fit_ref 1.145
_refine_ls_hydrogen_treatment refall
_refine_ls_matrix_type full
_refine_ls_number_parameters 59
_refine_ls_number_reflns 876
_refine_ls_number_restraints 0
_refine_ls_restrained_S_all 1.145
_refine_ls_R_factor_all .025
_refine_ls_R_factor_gt .025
_refine_ls_shift/su_max .007
_refine_ls_shift/su_mean .001
_refine_ls_structure_factor_coef Fsqd
_refine_ls_weighting_details 'calc w = 1/[\s^2^(Fo^2^)+(0.0387P)^2^+0.2726P] where P = (Fo^2^+2Fc^2^)/3'
_refine_ls_weighting_scheme calc
_refine_ls_wR_factor_ref .064
_reflns_number_gt 846
_reflns_number_total 876
_reflns_threshold_expression I>2\s(I)
_cod_data_source_file qb0189sup1.cif
_cod_data_source_block I
_cod_depositor_comments
;
The following automatic conversions were performed:

'_symmetry_cell_setting' value 'Monoclinic' changed to 'monoclinic'
according to /home/saulius/struct/CIF-dictionaries/cif_core.dic
dictionary named 'cif_core.dic' version 2.4.2 from 2011-04-26.

Automatic conversion script
Id: cif_fix_values 1891 2012-01-12 08:04:46Z andrius 
;
_cod_original_cell_volume 711.03(13)
_cod_original_sg_symbol_H-M 'C 2/m'
_cod_database_code 2019349

loop_
_symmetry_equiv_pos_as_xyz
'x, y, z'
'-x, y, -z'
'x+1/2, y+1/2, z'
'-x+1/2, y+1/2, -z'
'-x, -y, -z'
'x, -y, z'
'-x+1/2, -y+1/2, -z'
'x+1/2, -y+1/2, z'

loop_
_atom_site_label
_atom_site_fract_x
_atom_site_fract_y
_atom_site_fract_z
_atom_site_U_iso_or_equiv
_atom_site_adp_type
_atom_site_calc_flag
_atom_site_refinement_flags
_atom_site_occupancy
_atom_site_type_symbol
C1 .26900(17) .0000 .7169(2) .0213(3) Uani d S 1 C
C2 .3839(2) .0000 .6188(2) .0316(4) Uani d S 1 C
H2A .340(3) .0000 .498(3) .041(7) Uiso d S 1 H
H2B .4395(19) .087(2) .642(2) .037(4) Uiso d . 1 H
C3 .17746(16) .13571(17) .67561(18) .0340(3) Uani d . 1 C
H3A .140(2) .135(2) .556(2) .046(5) Uiso d . 1 H
H3B .2344(19) .220(2) .710(2) .046(5) Uiso d . 1 H
H3C .103(2) .132(2) .733(3) .050(5) Uiso d . 1 H
P1 .34693(4) .0000 .94995(5) .01647(16) Uani d S 1 P
S2 .5000 .16765(4) 1.0000 .01934(16) Uani d S 1 S
S3 .20793(4) .0000 1.08369(5) .02503(16) Uani d S 1 S

loop_
_atom_site_aniso_label
_atom_site_aniso_U_11
_atom_site_aniso_U_22
_atom_site_aniso_U_33
_atom_site_aniso_U_12
_atom_site_aniso_U_13
_atom_site_aniso_U_23
C1 .0191(7) .0244(8) .0181(7) .000 .0000(5) .000
C2 .0287(9) .0455(12) .0207(8) .000 .0060(7) .000
C3 .0358(7) .0326(7) .0284(6) .0107(6) -.0019(5) .0039(5)
P1 .0127(2) .0172(2) .0189(2) .000 .00270(15) .000
S2 .0158(2) .0152(2) .0258(2) .000 .00289(15) .000
S3 .0200(2) .0286(3) .0291(3) .000 .01107(17) .000

loop_
_atom_type_symbol
_atom_type_description
_atom_type_scat_dispersion_real
_atom_type_scat_dispersion_imag
_atom_type_scat_source
C C .0033 .0016 'International Tables Vol C Tables 4.2.6.8 and 6.1.1.4'
H H .0000 .0000 'International Tables Vol C Tables 4.2.6.8 and 6.1.1.4'
P P .1023 .0942 'International Tables Vol C Tables 4.2.6.8 and 6.1.1.4'
S S .1246 .1234 'International Tables Vol C Tables 4.2.6.8 and 6.1.1.4'

loop_
_geom_angle_atom_site_label_1
_geom_angle_atom_site_label_2
_geom_angle_atom_site_label_3
_geom_angle_site_symmetry_1
_geom_angle_site_symmetry_3
_geom_angle
C2 C1 C3 . 6 110.33(10)
C2 C1 C3 . . 110.33(10)
C3 C1 C3 6 . 110.71(16)
C2 C1 P1 . . 111.35(11)
C3 C1 P1 6 . 107.01(9)
C3 C1 P1 . . 107.01(9)
C1 C2 H2A . . 109.3(16)
C1 C2 H2B . . 110.3(10)
H2A C2 H2B . . 106.6(12)
C1 C3 H3A . . 106.1(13)
C1 C3 H3B . . 110.2(11)
H3A C3 H3B . . 110.4(17)
C1 C3 H3C . . 109.6(13)
H3A C3 H3C . . 110.8(16)
H3B C3 H3C . . 109.7(17)
C1 P1 S3 . . 113.92(6)
C1 P1 S2 . . 106.63(4)
S3 P1 S2 . . 116.601(16)
C1 P1 S2 . 5_657 106.63(4)
S3 P1 S2 . 5_657 116.601(16)
S2 P1 S2 . 5_657 94.32(2)
P1 S2 P1 . 5_657 85.68(2)

loop_
_geom_bond_atom_site_label_1
_geom_bond_atom_site_label_2
_geom_bond_site_symmetry_2
_geom_bond_distance
C1 C2 . 1.524(3)
C1 C3 6 1.5324(18)
C1 C3 . 1.5324(18)
C1 P1 . 1.8561(16)
C2 H2A . .96(3)
C2 H2B . .962(18)
C3 H3A . .951(18)
C3 H3B . .96(2)
C3 H3C . .96(2)
P1 S3 . 1.9314(6)
P1 S2 . 2.1240(4)
P1 S2 5_657 2.1240(4)
S2 P1 5_657 2.1240(4)

loop_
_geom_torsion_atom_site_label_1
_geom_torsion_atom_site_label_2
_geom_torsion_atom_site_label_3
_geom_torsion_atom_site_label_4
_geom_torsion_site_symmetry_1
_geom_torsion_site_symmetry_4
_geom_torsion
C2 C1 P1 S3 . . 180.0
C3 C1 P1 S3 6 . -59.36(10)
C3 C1 P1 S3 . . 59.36(10)
C2 C1 P1 S2 . . 49.929(18)
C3 C1 P1 S2 6 . 170.57(9)
C3 C1 P1 S2 . . -70.71(11)
C2 C1 P1 S2 . 5_657 -49.929(18)
C3 C1 P1 S2 6 5_657 70.71(11)
C3 C1 P1 S2 . 5_657 -170.57(9)
C1 P1 S2 P1 . 5_657 -108.79(5)
S3 P1 S2 P1 . 5_657 122.68(3)
S2 P1 S2 P1 5_657 5_657 .0
